data_4337726
loop_
_publ_author_name
'K\"a\&s, Martina'
'Hohenberger, Johannes'
'Adelhardt, Mario'
'Zolnhofer, Eva M.'
'Mossin, Susanne'
'Heinemann, Frank W.'
'Sutter, J\"org'
'Meyer, Karsten'

_publ_section_title
;
 Synthesis and characterization of divalent manganese, iron, and cobalt
 complexes in tripodal phenolate/n-heterocyclic carbene ligand
 environments.
;
_journal_issue 5
_journal_name_full 'Inorganic chemistry'
_journal_page_first 2460
_journal_page_last 2470
_journal_paper_doi 10.1021/ic4024053
_journal_volume 53
_journal_year 2014
_chemical_formula_moiety 'C46 H59 N5 O, 2(C7 H7 O3 S), 0.2(C4 H8 O2)'
_chemical_formula_sum 'C60.8 H74.6 N5 O7.4 S2'
_chemical_formula_weight 1057.97
_chemical_name_systematic
; 
 ? 
;
_space_group_IT_number 15
_symmetry_cell_setting monoclinic
_symmetry_space_group_name_Hall '-C 2yc'
_symmetry_space_group_name_H-M 'C 1 2/c 1'
_atom_sites_solution_hydrogens geom
_atom_sites_solution_primary direct
_atom_sites_solution_secondary difmap
_audit_creation_method SHELXL-97
_cell_angle_alpha 90.00
_cell_angle_beta 132.078(2)
_cell_angle_gamma 90.00
_cell_formula_units_Z 8
_cell_length_a 51.022(3)
_cell_length_b 8.3174(4)
_cell_length_c 36.5011(18)
_cell_measurement_reflns_used 9969
_cell_measurement_temperature 100(2)
_cell_measurement_theta_max 67.87
_cell_measurement_theta_min 2.33
_cell_volume 11497.2(11)
_computing_cell_refinement 'Bruker SAINT'
_computing_data_collection 'Bruker APEX2'
_computing_data_reduction 'Bruker SAINT'
_computing_molecular_graphics 'SHELXTL 6.12 (Bruker AXS, 2002)'
_computing_publication_material 'SHELXTL 6.12 (Bruker AXS, 2002)'
_computing_structure_refinement 'SHELXTL 6.12 (Bruker AXS, 2002)'
_computing_structure_solution 'SHELXTL 6.12 (Bruker AXS, 2002)'
_diffrn_ambient_temperature 100(2)
_diffrn_detector_area_resol_mean 83.33
_diffrn_measured_fraction_theta_full 0.987
_diffrn_measured_fraction_theta_max 0.975
_diffrn_measurement_device_type 'Bruker Kappa APEX II CCD area detector'
_diffrn_measurement_method 'phi and omega scans'
_diffrn_radiation_monochromator 'Quazar focussing montel optics'
_diffrn_radiation_source 'ImuS micro-focus tube'
_diffrn_radiation_type CuK\a
_diffrn_radiation_wavelength 1.54178
_diffrn_reflns_av_R_equivalents 0.0321
_diffrn_reflns_av_sigmaI/netI 0.0313
_diffrn_reflns_limit_h_max 61
_diffrn_reflns_limit_h_min -50
_diffrn_reflns_limit_k_max 9
_diffrn_reflns_limit_k_min -9
_diffrn_reflns_limit_l_max 43
_diffrn_reflns_limit_l_min -41
_diffrn_reflns_number 36905
_diffrn_reflns_theta_full 67.00
_diffrn_reflns_theta_max 68.35
_diffrn_reflns_theta_min 2.33
_exptl_absorpt_coefficient_mu 1.292
_exptl_absorpt_correction_T_max 0.753
_exptl_absorpt_correction_T_min 0.640
_exptl_absorpt_correction_type multi-scan
_exptl_absorpt_process_details 'SADABS, Bruker-AXS, 2009'
_exptl_crystal_colour colorless
_exptl_crystal_density_diffrn 1.222
_exptl_crystal_density_method 'not measured'
_exptl_crystal_description needle
_exptl_crystal_F_000 4525
_exptl_crystal_size_max 0.19
_exptl_crystal_size_mid 0.08
_exptl_crystal_size_min 0.04
_refine_diff_density_max 0.612
_refine_diff_density_min -0.372
_refine_diff_density_rms 0.040
_refine_ls_extinction_method none
_refine_ls_goodness_of_fit_ref 1.027
_refine_ls_hydrogen_treatment constr
_refine_ls_matrix_type full
_refine_ls_number_parameters 729
_refine_ls_number_reflns 10253
_refine_ls_number_restraints 33
_refine_ls_restrained_S_all 1.038
_refine_ls_R_factor_all 0.0440
_refine_ls_R_factor_gt 0.0369
_refine_ls_shift/su_max 0.003
_refine_ls_shift/su_mean 0.000
_refine_ls_structure_factor_coef Fsqd
_refine_ls_weighting_details 'calc w=1/[\s^2^(Fo^2^)+(0.0481P)^2^+10.3388P] where P=(Fo^2^+2Fc^2^)/3'
_refine_ls_weighting_scheme calc
_refine_ls_wR_factor_gt 0.0949
_refine_ls_wR_factor_ref 0.0994
_reflns_number_gt 8902
_reflns_number_total 10253
_reflns_threshold_expression >2sigma(I)
_cod_data_source_file ic4024053_si_002.cif
_cod_data_source_block mk1104
_cod_original_cell_volume 11497.2(10)
_cod_original_sg_symbol_Hall -C2yc
_cod_original_sg_symbol_H-M C2/c
_cod_original_formula_sum 'C60.80 H74.60 N5 O7.40 S2'
_cod_database_code 4337726

loop_
_symmetry_equiv_pos_as_xyz
'x, y, z'
'-x, y, -z+1/2'
'x+1/2, y+1/2, z'
'-x+1/2, y+1/2, -z+1/2'
'-x, -y, -z'
'x, -y, z-1/2'
'-x+1/2, -y+1/2, -z'
'x+1/2, -y+1/2, z-1/2'

loop_
_atom_site_label
_atom_site_type_symbol
_atom_site_fract_x
_atom_site_fract_y
_atom_site_fract_z
_atom_site_U_iso_or_equiv
_atom_site_adp_type
_atom_site_occupancy
_atom_site_symmetry_multiplicity
_atom_site_calc_flag
_atom_site_refinement_flags
O1 O 0.44022(3) 0.73672(14) 0.77693(4) 0.0295(3) Uani 1 1 d .
H1 H 0.4417 0.7564 0.8008 0.044 Uiso 1 1 calc R
N1 N 0.45941(3) 0.69797(15) 0.86611(5) 0.0230(3) Uani 1 1 d .
N2 N 0.43943(3) 0.41465(15) 0.92662(4) 0.0215(3) Uani 1 1 d .
N3 N 0.39915(3) 0.31174(15) 0.92336(5) 0.0215(3) Uani 1 1 d .
N4 N 0.42131(3) 1.02547(15) 0.83117(5) 0.0227(3) Uani 1 1 d .
N5 N 0.38524(3) 1.12770(15) 0.75780(5) 0.0241(3) Uani 1 1 d .
C1 C 0.44091(4) 0.57419(18) 0.87035(6) 0.0218(3) Uani 1 1 d .
H1A H 0.4392 0.4747 0.8540 0.026 Uiso 1 1 calc R
H1B H 0.4166 0.6116 0.8527 0.026 Uiso 1 1 calc R
C2 C 0.45926(4) 0.53495(19) 0.92397(6) 0.0245(3) Uani 1 1 d .
H2A H 0.4833 0.4936 0.9415 0.029 Uiso 1 1 calc R
H2B H 0.4616 0.6346 0.9408 0.029 Uiso 1 1 calc R
C3 C 0.40692(4) 0.43527(18) 0.90903(6) 0.0223(3) Uani 1 1 d .
H3 H 0.3918 0.5234 0.8895 0.027 Uiso 1 1 calc R
C4 C 0.45303(4) 0.27443(18) 0.95371(6) 0.0234(3) Uani 1 1 d .
H4 H 0.4759 0.2316 0.9707 0.028 Uiso 1 1 calc R
C5 C 0.42776(4) 0.20961(18) 0.95145(6) 0.0243(3) Uani 1 1 d .
H5 H 0.4294 0.1120 0.9664 0.029 Uiso 1 1 calc R
C6 C 0.46848(4) 0.84161(19) 0.89610(6) 0.0252(3) Uani 1 1 d .
H6A H 0.4845 0.9105 0.8964 0.030 Uiso 1 1 calc R
H6B H 0.4814 0.8081 0.9305 0.030 Uiso 1 1 calc R
C7 C 0.43647(4) 0.93871(18) 0.87720(6) 0.0246(3) Uani 1 1 d .
H7A H 0.4184 0.8661 0.8708 0.030 Uiso 1 1 calc R
H7B H 0.4433 1.0172 0.9027 0.030 Uiso 1 1 calc R
C8 C 0.38774(4) 1.02966(18) 0.78922(6) 0.0228(3) Uani 1 1 d .
H8 H 0.3688 0.9730 0.7826 0.027 Uiso 1 1 calc R
C9 C 0.44095(4) 1.12406(19) 0.82693(6) 0.0273(3) Uani 1 1 d .
H9 H 0.4656 1.1441 0.8517 0.033 Uiso 1 1 calc R
C10 C 0.41853(4) 1.1864(2) 0.78107(6) 0.0279(3) Uani 1 1 d .
H10 H 0.4245 1.2575 0.7672 0.034 Uiso 1 1 calc R
C11 C 0.49082(4) 0.6319(2) 0.87638(6) 0.0274(3) Uani 1 1 d .
H11A H 0.5043 0.5634 0.9062 0.033 Uiso 1 1 calc R
H11B H 0.5063 0.7218 0.8833 0.033 Uiso 1 1 calc R
C12 C 0.48102(4) 0.5336(2) 0.83377(6) 0.0259(3) Uani 1 1 d .
C13 C 0.45768(4) 0.59654(19) 0.78561(6) 0.0262(3) Uani 1 1 d .
C14 C 0.45244(4) 0.5184(2) 0.74680(6) 0.0287(3) Uani 1 1 d .
C15 C 0.46932(5) 0.3699(2) 0.75818(6) 0.0302(4) Uani 1 1 d .
H15 H 0.4660 0.3138 0.7326 0.036 Uiso 1 1 calc R
C16 C 0.49073(4) 0.2999(2) 0.80477(7) 0.0300(4) Uani 1 1 d .
C17 C 0.49699(4) 0.3855(2) 0.84268(6) 0.0275(3) Uani 1 1 d .
H17 H 0.5124 0.3422 0.8751 0.033 Uiso 1 1 calc R
C18 C 0.36537(4) 0.28526(18) 0.90922(6) 0.0236(3) Uani 1 1 d .
C19 C 0.36093(4) 0.3340(2) 0.94133(6) 0.0280(3) Uani 1 1 d .
C20 C 0.32780(5) 0.3076(2) 0.92582(7) 0.0346(4) Uani 1 1 d .
H20 H 0.3237 0.3408 0.9465 0.042 Uiso 1 1 calc R
C21 C 0.30058(5) 0.2343(2) 0.88115(7) 0.0352(4) Uani 1 1 d .
C22 C 0.30667(4) 0.1850(2) 0.85100(7) 0.0316(4) Uani 1 1 d .
H22 H 0.2882 0.1332 0.8206 0.038 Uiso 1 1 calc R
C23 C 0.33894(4) 0.20935(18) 0.86415(6) 0.0259(3) Uani 1 1 d .
C24 C 0.39017(5) 0.4100(2) 0.99039(7) 0.0373(4) Uani 1 1 d .
H24A H 0.4049 0.3258 1.0151 0.056 Uiso 1 1 calc R
H24B H 0.3801 0.4768 1.0004 0.056 Uiso 1 1 calc R
H24C H 0.4046 0.4771 0.9877 0.056 Uiso 1 1 calc R
C25 C 0.26466(5) 0.2091(3) 0.86462(8) 0.0505(5) Uani 1 1 d .
H25A H 0.2659 0.2325 0.8921 0.076 Uiso 1 1 calc R
H25B H 0.2573 0.0973 0.8541 0.076 Uiso 1 1 calc R
H25C H 0.2475 0.2812 0.8370 0.076 Uiso 1 1 calc R
C26 C 0.34535(5) 0.1566(2) 0.83141(6) 0.0309(4) Uani 1 1 d .
H26A H 0.3241 0.1039 0.8020 0.046 Uiso 1 1 calc R
H26B H 0.3652 0.0809 0.8494 0.046 Uiso 1 1 calc R
H26C H 0.3510 0.2505 0.8215 0.046 Uiso 1 1 calc R
C27 C 0.35412(4) 1.1754(2) 0.70834(6) 0.0254(3) Uani 1 1 d .
C28 C 0.34660(4) 1.3398(2) 0.69958(6) 0.0268(3) Uani 1 1 d .
C29 C 0.31836(5) 1.3866(2) 0.65122(6) 0.0358(4) Uani 1 1 d .
H29 H 0.3129 1.4977 0.6441 0.043 Uiso 1 1 calc R
C30 C 0.29794(6) 1.2764(3) 0.61312(7) 0.0461(5) Uani 1 1 d .
C31 C 0.30603(6) 1.1143(3) 0.62399(7) 0.0443(5) Uani 1 1 d .
H31 H 0.2920 1.0380 0.5981 0.053 Uiso 1 1 calc R
C32 C 0.33416(5) 1.0593(2) 0.67172(6) 0.0323(4) Uani 1 1 d .
C33 C 0.36656(4) 1.4633(2) 0.73994(6) 0.0300(4) Uani 1 1 d .
H33A H 0.3880 1.4938 0.7467 0.045 Uiso 1 1 calc R
H33B H 0.3730 1.4183 0.7699 0.045 Uiso 1 1 calc R
H33C H 0.3517 1.5585 0.7296 0.045 Uiso 1 1 calc R
C34 C 0.26712(8) 1.3339(4) 0.56107(8) 0.0734(8) Uani 1 1 d .
H34A H 0.2759 1.3738 0.5458 0.110 Uiso 1 1 calc R
H34B H 0.2547 1.4206 0.5623 0.110 Uiso 1 1 calc R
H34C H 0.2508 1.2443 0.5415 0.110 Uiso 1 1 calc R
C35 C 0.34141(5) 0.8826(2) 0.68245(7) 0.0386(4) Uani 1 1 d .
H35A H 0.3320 0.8445 0.6970 0.058 Uiso 1 1 calc R
H35B H 0.3670 0.8639 0.7056 0.058 Uiso 1 1 calc R
H35C H 0.3301 0.8242 0.6517 0.058 Uiso 1 1 calc R
C36 C 0.42991(5) 0.5913(2) 0.69489(6) 0.0315(4) Uani 1 1 d .
C37 C 0.41030(7) 0.5676(3) 0.61025(8) 0.0562(6) Uani 1 1 d .
H37 H 0.4128 0.5016 0.5898 0.067 Uiso 1 1 calc R
C38 C 0.41911(5) 0.8381(3) 0.64569(7) 0.0426(5) Uani 1 1 d .
H38 H 0.4272 0.9505 0.6483 0.051 Uiso 1 1 calc R
C39 C 0.36820(5) 0.6692(2) 0.61763(7) 0.0375(4) Uani 1 1 d .
H39 H 0.3429 0.6708 0.6018 0.045 Uiso 1 1 calc R
C40 C 0.43273(6) 0.4927(3) 0.66177(7) 0.0485(5) Uani 1 1 d .
H40A H 0.4577 0.4883 0.6772 0.058 Uiso 1 1 calc R
H40B H 0.4247 0.3813 0.6588 0.058 Uiso 1 1 calc R
C41 C 0.39079(5) 0.5938(2) 0.66921(6) 0.0310(4) Uani 1 1 d .
H41A H 0.3879 0.6563 0.6894 0.037 Uiso 1 1 calc R
H41B H 0.3826 0.4826 0.6663 0.037 Uiso 1 1 calc R
C42 C 0.42264(7) 0.7386(3) 0.61405(9) 0.0576(6) Uani 1 1 d .
H42A H 0.4081 0.7865 0.5807 0.069 Uiso 1 1 calc R
H42B H 0.4476 0.7376 0.6292 0.069 Uiso 1 1 calc R
C43 C 0.38064(5) 0.8410(2) 0.62198(7) 0.0373(4) Uani 1 1 d .
H43A H 0.3658 0.8907 0.5888 0.045 Uiso 1 1 calc R
H43B H 0.3783 0.9061 0.6424 0.045 Uiso 1 1 calc R
C44 C 0.37184(6) 0.5696(3) 0.58588(7) 0.0526(6) Uani 1 1 d .
H44A H 0.3635 0.4584 0.5825 0.063 Uiso 1 1 calc R
H44B H 0.3572 0.6172 0.5525 0.063 Uiso 1 1 calc R
C45 C 0.44212(5) 0.7643(2) 0.69757(7) 0.0381(4) Uani 1 1 d .
H45A H 0.4405 0.8312 0.7184 0.046 Uiso 1 1 calc R
H45B H 0.4671 0.7627 0.7130 0.046 Uiso 1 1 calc R
C46 C 0.50700(5) 0.1367(2) 0.81386(7) 0.0391(4) Uani 1 1 d .
H46A H 0.5322 0.1491 0.8321 0.059 Uiso 1 1 calc R
H46B H 0.4953 0.0839 0.7822 0.059 Uiso 1 1 calc R
H46C H 0.5041 0.0711 0.8332 0.059 Uiso 1 1 calc R
S1 S 0.164326(9) 0.20417(4) 0.701254(14) 0.02262(10) Uani 1 1 d .
O2 O 0.17333(3) 0.30823(14) 0.74028(4) 0.0293(3) Uani 1 1 d .
O3 O 0.13169(3) 0.25381(13) 0.65245(4) 0.0268(2) Uani 1 1 d .
O4 O 0.16391(3) 0.03431(14) 0.70952(5) 0.0350(3) Uani 1 1 d .
C47 C 0.19822(4) 0.22695(18) 0.69993(6) 0.0217(3) Uani 1 1 d .
C48 C 0.19620(4) 0.13609(19) 0.66611(6) 0.0268(3) Uani 1 1 d .
H48 H 0.1766 0.0667 0.6438 0.032 Uiso 1 1 calc R
C49 C 0.22261(4) 0.1469(2) 0.66501(6) 0.0281(3) Uani 1 1 d .
H49 H 0.2210 0.0851 0.6417 0.034 Uiso 1 1 calc R
C50 C 0.25164(4) 0.2471(2) 0.69759(6) 0.0287(3) Uani 1 1 d .
C51 C 0.25325(4) 0.3370(2) 0.73112(6) 0.0309(4) Uani 1 1 d .
H51 H 0.2728 0.4061 0.7536 0.037 Uiso 1 1 calc R
C52 C 0.22672(4) 0.32769(19) 0.73239(6) 0.0261(3) Uani 1 1 d .
H52 H 0.2281 0.3902 0.7554 0.031 Uiso 1 1 calc R
C53 C 0.28060(5) 0.2541(3) 0.69659(8) 0.0441(5) Uani 1 1 d .
H53A H 0.2973 0.3397 0.7186 0.066 Uiso 1 1 calc R
H53B H 0.2704 0.2763 0.6629 0.066 Uiso 1 1 calc R
H53C H 0.2930 0.1508 0.7076 0.066 Uiso 1 1 calc R
S2 S 0.459617(10) 0.22191(4) 0.516834(14) 0.02449(10) Uani 1 1 d .
O5 O 0.48830(3) 0.16911(15) 0.56728(4) 0.0359(3) Uani 1 1 d .
O6 O 0.45867(3) 0.13878(14) 0.48109(5) 0.0343(3) Uani 1 1 d .
O7 O 0.45871(3) 0.39550(13) 0.51192(4) 0.0313(3) Uani 1 1 d .
C54 C 0.42010(4) 0.17078(18) 0.50327(6) 0.0262(3) Uani 1 1 d .
C55 C 0.42045(5) 0.1492(2) 0.54123(7) 0.0401(4) Uani 1 1 d .
H55A H 0.4422 0.1520 0.5746 0.048 Uiso 1 1 calc R
C56 C 0.38931(6) 0.1239(3) 0.53065(8) 0.0473(5) Uani 1 1 d .
H56A H 0.3898 0.1102 0.5570 0.057 Uiso 1 1 calc R
C57 C 0.35726(5) 0.1181(2) 0.48239(8) 0.0392(4) Uani 1 1 d .
C58 C 0.35739(5) 0.1357(2) 0.44467(7) 0.0336(4) Uani 1 1 d .
H58A H 0.3357 0.1287 0.4113 0.040 Uiso 1 1 calc R
C59 C 0.38833(4) 0.16294(19) 0.45451(6) 0.0283(3) Uani 1 1 d .
H59A H 0.3879 0.1762 0.4282 0.034 Uiso 1 1 calc R
C60 C 0.32323(6) 0.0925(3) 0.47116(10) 0.0584(6) Uani 1 1 d .
H60A H 0.3241 0.1516 0.4951 0.088 Uiso 1 1 calc R
H60B H 0.3201 -0.0225 0.4732 0.088 Uiso 1 1 calc R
H60C H 0.3034 0.1315 0.4378 0.088 Uiso 1 1 calc R
O8 O 0.2466(3) 0.8602(14) 0.5180(4) 0.084(2) Uani 0.20 1 d PDU
O9 O 0.2235(4) 0.6989(18) 0.4633(6) 0.126(4) Uani 0.20 1 d PDU
C61 C 0.2774(4) 0.7575(19) 0.4930(7) 0.095(5) Uani 0.20 1 d PDU
C62 C 0.2500 0.7500 0.5000 0.078(2) Uani 0.40 2 d SPDU
C63 C 0.2210(4) 0.853(2) 0.5198(6) 0.080(3) Uani 0.20 1 d PDU
C64 C 0.2163(5) 1.013(2) 0.5344(7) 0.094(5) Uani 0.20 1 d PDU

loop_
_atom_site_aniso_label
_atom_site_aniso_U_11
_atom_site_aniso_U_22
_atom_site_aniso_U_33
_atom_site_aniso_U_23
_atom_site_aniso_U_13
_atom_site_aniso_U_12
O1 0.0350(6) 0.0274(6) 0.0314(6) 0.0041(5) 0.0244(6) 0.0066(5)
N1 0.0220(6) 0.0212(6) 0.0270(7) -0.0004(5) 0.0169(6) -0.0021(5)
N2 0.0212(6) 0.0180(6) 0.0237(6) 0.0002(5) 0.0144(6) -0.0008(5)
N3 0.0213(6) 0.0182(6) 0.0242(6) 0.0014(5) 0.0149(6) 0.0007(5)
N4 0.0263(7) 0.0189(6) 0.0269(7) -0.0012(5) 0.0195(6) -0.0021(5)
N5 0.0261(7) 0.0228(6) 0.0285(7) 0.0006(5) 0.0203(6) -0.0004(5)
C1 0.0214(7) 0.0186(7) 0.0260(8) -0.0015(6) 0.0161(7) -0.0017(6)
C2 0.0219(7) 0.0221(7) 0.0279(8) 0.0005(6) 0.0161(7) -0.0037(6)
C3 0.0213(7) 0.0181(7) 0.0249(8) 0.0016(6) 0.0144(7) 0.0004(6)
C4 0.0224(7) 0.0180(7) 0.0263(8) 0.0010(6) 0.0149(7) 0.0025(6)
C5 0.0266(8) 0.0164(7) 0.0288(8) 0.0043(6) 0.0181(7) 0.0034(6)
C6 0.0259(8) 0.0217(7) 0.0251(8) -0.0003(6) 0.0160(7) -0.0053(6)
C7 0.0333(8) 0.0200(7) 0.0254(8) -0.0018(6) 0.0216(7) -0.0041(6)
C8 0.0273(8) 0.0199(7) 0.0285(8) -0.0038(6) 0.0218(7) -0.0030(6)
C9 0.0261(8) 0.0235(8) 0.0345(9) 0.0023(7) 0.0212(8) -0.0029(6)
C10 0.0269(8) 0.0264(8) 0.0357(9) 0.0046(7) 0.0231(8) -0.0009(6)
C11 0.0227(8) 0.0313(8) 0.0304(8) 0.0032(7) 0.0187(7) -0.0002(6)
C12 0.0237(8) 0.0289(8) 0.0322(8) 0.0033(7) 0.0217(7) -0.0010(6)
C13 0.0274(8) 0.0259(8) 0.0338(9) 0.0057(7) 0.0241(8) 0.0026(6)
C14 0.0314(8) 0.0311(9) 0.0348(9) 0.0071(7) 0.0269(8) 0.0049(7)
C15 0.0369(9) 0.0314(9) 0.0372(9) 0.0052(7) 0.0310(8) 0.0053(7)
C16 0.0340(9) 0.0283(8) 0.0414(10) 0.0078(7) 0.0309(8) 0.0047(7)
C17 0.0261(8) 0.0295(8) 0.0347(9) 0.0085(7) 0.0237(8) 0.0027(6)
C18 0.0217(7) 0.0197(7) 0.0293(8) 0.0051(6) 0.0171(7) 0.0016(6)
C19 0.0299(8) 0.0281(8) 0.0286(8) 0.0061(7) 0.0207(7) 0.0036(7)
C20 0.0339(9) 0.0426(10) 0.0368(9) 0.0079(8) 0.0276(8) 0.0047(8)
C21 0.0269(9) 0.0403(10) 0.0395(10) 0.0107(8) 0.0228(8) 0.0031(7)
C22 0.0257(8) 0.0282(8) 0.0344(9) 0.0020(7) 0.0174(8) -0.0021(7)
C23 0.0255(8) 0.0186(7) 0.0307(8) 0.0020(6) 0.0176(7) 0.0005(6)
C24 0.0384(10) 0.0459(11) 0.0313(9) -0.0018(8) 0.0249(9) -0.0025(8)
C25 0.0313(10) 0.0690(15) 0.0536(12) 0.0116(11) 0.0294(10) 0.0009(9)
C26 0.0322(9) 0.0246(8) 0.0348(9) -0.0057(7) 0.0220(8) -0.0021(7)
C27 0.0264(8) 0.0305(8) 0.0260(8) 0.0003(6) 0.0203(7) -0.0002(6)
C28 0.0289(8) 0.0305(8) 0.0295(8) 0.0023(7) 0.0230(8) 0.0009(6)
C29 0.0401(10) 0.0378(10) 0.0338(9) 0.0080(8) 0.0266(9) 0.0053(8)
C30 0.0479(11) 0.0555(13) 0.0278(9) 0.0035(9) 0.0224(9) 0.0035(10)
C31 0.0513(12) 0.0499(12) 0.0294(9) -0.0100(8) 0.0261(9) -0.0051(9)
C32 0.0382(9) 0.0355(9) 0.0321(9) -0.0054(7) 0.0272(8) -0.0015(7)
C33 0.0341(9) 0.0264(8) 0.0350(9) 0.0014(7) 0.0255(8) 0.0009(7)
C34 0.0758(18) 0.0793(18) 0.0314(11) 0.0072(11) 0.0221(12) 0.0109(15)
C35 0.0494(11) 0.0337(10) 0.0392(10) -0.0101(8) 0.0324(10) -0.0045(8)
C36 0.0389(9) 0.0340(9) 0.0345(9) 0.0083(7) 0.0300(8) 0.0095(7)
C37 0.0835(16) 0.0637(14) 0.0455(12) 0.0211(10) 0.0531(13) 0.0375(13)
C38 0.0465(11) 0.0469(11) 0.0452(11) 0.0187(9) 0.0352(10) 0.0080(9)
C39 0.0390(10) 0.0424(10) 0.0313(9) 0.0035(8) 0.0236(9) 0.0049(8)
C40 0.0674(13) 0.0552(13) 0.0445(11) 0.0189(10) 0.0464(11) 0.0295(11)
C41 0.0375(9) 0.0300(9) 0.0318(9) 0.0016(7) 0.0259(8) 0.0012(7)
C42 0.0662(14) 0.0805(17) 0.0545(13) 0.0357(12) 0.0521(13) 0.0332(13)
C43 0.0444(10) 0.0395(10) 0.0349(9) 0.0110(8) 0.0293(9) 0.0122(8)
C44 0.0752(15) 0.0476(12) 0.0317(10) 0.0056(9) 0.0344(11) 0.0138(11)
C45 0.0354(9) 0.0447(11) 0.0408(10) 0.0140(8) 0.0283(9) 0.0038(8)
C46 0.0494(11) 0.0349(10) 0.0464(11) 0.0122(8) 0.0376(10) 0.0135(8)
S1 0.02235(18) 0.01936(18) 0.0292(2) 0.00109(14) 0.01850(17) 0.00092(13)
O2 0.0260(6) 0.0344(6) 0.0284(6) -0.0009(5) 0.0185(5) 0.0035(5)
O3 0.0198(5) 0.0279(6) 0.0290(6) -0.0029(5) 0.0148(5) -0.0021(4)
O4 0.0416(7) 0.0230(6) 0.0577(8) 0.0075(5) 0.0403(7) 0.0039(5)
C47 0.0200(7) 0.0189(7) 0.0248(7) 0.0033(6) 0.0144(7) 0.0023(6)
C48 0.0240(8) 0.0257(8) 0.0290(8) -0.0040(6) 0.0171(7) -0.0047(6)
C49 0.0278(8) 0.0299(8) 0.0293(8) -0.0031(7) 0.0203(7) -0.0013(7)
C50 0.0232(8) 0.0308(9) 0.0326(9) 0.0026(7) 0.0189(7) -0.0005(6)
C51 0.0230(8) 0.0297(8) 0.0341(9) -0.0047(7) 0.0167(8) -0.0058(6)
C52 0.0239(8) 0.0240(8) 0.0276(8) -0.0020(6) 0.0160(7) 0.0003(6)
C53 0.0331(10) 0.0597(13) 0.0493(11) -0.0103(10) 0.0317(10) -0.0105(9)
S2 0.02234(19) 0.01847(18) 0.0260(2) -0.00079(14) 0.01346(17) -0.00098(14)
O5 0.0279(6) 0.0353(7) 0.0307(6) 0.0042(5) 0.0140(5) 0.0085(5)
O6 0.0384(7) 0.0292(6) 0.0394(7) -0.0101(5) 0.0277(6) -0.0106(5)
O7 0.0262(6) 0.0201(6) 0.0424(7) 0.0006(5) 0.0208(6) -0.0015(4)
C54 0.0267(8) 0.0191(7) 0.0279(8) 0.0007(6) 0.0163(7) -0.0022(6)
C55 0.0379(10) 0.0456(11) 0.0284(9) 0.0014(8) 0.0188(8) -0.0138(8)
C56 0.0514(12) 0.0575(13) 0.0415(11) -0.0045(9) 0.0346(10) -0.0199(10)
C57 0.0386(10) 0.0347(10) 0.0500(11) -0.0043(8) 0.0320(10) -0.0088(8)
C58 0.0267(8) 0.0290(9) 0.0345(9) -0.0007(7) 0.0162(8) -0.0010(7)
C59 0.0287(8) 0.0241(8) 0.0274(8) 0.0001(6) 0.0168(7) -0.0003(6)
C60 0.0487(13) 0.0669(15) 0.0743(16) -0.0128(12) 0.0472(13) -0.0157(11)
O8 0.086(5) 0.099(6) 0.094(5) -0.026(5) 0.071(5) -0.031(5)
O9 0.087(7) 0.110(8) 0.136(8) -0.038(7) 0.056(6) 0.000(6)
C61 0.090(8) 0.050(7) 0.099(8) -0.013(7) 0.044(7) -0.010(6)
C62 0.089(5) 0.067(5) 0.091(5) -0.032(4) 0.066(5) -0.015(4)
C63 0.080(6) 0.109(8) 0.085(7) -0.015(6) 0.069(6) -0.042(6)
C64 0.087(9) 0.087(10) 0.129(12) -0.002(9) 0.081(9) -0.018(8)

loop_
_atom_type_symbol
_atom_type_description
_atom_type_scat_dispersion_real
_atom_type_scat_dispersion_imag
_atom_type_scat_source
C C 0.0181 0.0091 'International Tables Vol C Tables 4.2.6.8 and 6.1.1.4'
H H 0.0000 0.0000 'International Tables Vol C Tables 4.2.6.8 and 6.1.1.4'
N N 0.0311 0.0180 'International Tables Vol C Tables 4.2.6.8 and 6.1.1.4'
O O 0.0492 0.0322 'International Tables Vol C Tables 4.2.6.8 and 6.1.1.4'
S S 0.3331 0.5567 'International Tables Vol C Tables 4.2.6.8 and 6.1.1.4'

loop_
_geom_angle_atom_site_label_1
_geom_angle_atom_site_label_2
_geom_angle_atom_site_label_3
_geom_angle
_geom_angle_site_symmetry_1
_geom_angle_site_symmetry_3
C13 O1 H1 109.5 . .
C6 N1 C1 113.20(12) . .
C6 N1 C11 111.39(12) . .
C1 N1 C11 111.96(12) . .
C3 N2 C4 108.74(13) . .
C3 N2 C2 124.83(13) . .
C4 N2 C2 125.78(12) . .
C3 N3 C5 108.83(13) . .
C3 N3 C18 125.16(13) . .
C5 N3 C18 125.91(13) . .
C8 N4 C9 109.09(13) . .
C8 N4 C7 127.55(13) . .
C9 N4 C7 123.29(13) . .
C8 N5 C10 108.39(13) . .
C8 N5 C27 128.99(13) . .
C10 N5 C27 122.58(13) . .
N1 C1 C2 113.33(12) . .
N1 C1 H1A 108.9 . .
C2 C1 H1A 108.9 . .
N1 C1 H1B 108.9 . .
C2 C1 H1B 108.9 . .
H1A C1 H1B 107.7 . .
N2 C2 C1 111.68(12) . .
N2 C2 H2A 109.3 . .
C1 C2 H2A 109.3 . .
N2 C2 H2B 109.3 . .
C1 C2 H2B 109.3 . .
H2A C2 H2B 107.9 . .
N3 C3 N2 108.38(13) . .
N3 C3 H3 125.8 . .
N2 C3 H3 125.8 . .
C5 C4 N2 107.06(13) . .
C5 C4 H4 126.5 . .
N2 C4 H4 126.5 . .
C4 C5 N3 106.98(13) . .
C4 C5 H5 126.5 . .
N3 C5 H5 126.5 . .
N1 C6 C7 112.93(13) . .
N1 C6 H6A 109.0 . .
C7 C6 H6A 109.0 . .
N1 C6 H6B 109.0 . .
C7 C6 H6B 109.0 . .
H6A C6 H6B 107.8 . .
N4 C7 C6 111.15(12) . .
N4 C7 H7A 109.4 . .
C6 C7 H7A 109.4 . .
N4 C7 H7B 109.4 . .
C6 C7 H7B 109.4 . .
H7A C7 H7B 108.0 . .
N4 C8 N5 108.18(13) . .
N4 C8 H8 125.9 . .
N5 C8 H8 125.9 . .
C10 C9 N4 106.98(14) . .
C10 C9 H9 126.5 . .
N4 C9 H9 126.5 . .
C9 C10 N5 107.36(14) . .
C9 C10 H10 126.3 . .
N5 C10 H10 126.3 . .
N1 C11 C12 112.49(13) . .
N1 C11 H11A 109.1 . .
C12 C11 H11A 109.1 . .
N1 C11 H11B 109.1 . .
C12 C11 H11B 109.1 . .
H11A C11 H11B 107.8 . .
C17 C12 C13 119.66(15) . .
C17 C12 C11 119.99(15) . .
C13 C12 C11 120.19(15) . .
O1 C13 C12 118.75(14) . .
O1 C13 C14 120.22(14) . .
C12 C13 C14 121.02(15) . .
C15 C14 C13 116.32(15) . .
C15 C14 C36 121.12(15) . .
C13 C14 C36 122.56(15) . .
C16 C15 C14 123.70(16) . .
C16 C15 H15 118.1 . .
C14 C15 H15 118.1 . .
C17 C16 C15 118.10(15) . .
C17 C16 C46 121.13(15) . .
C15 C16 C46 120.76(16) . .
C16 C17 C12 120.92(15) . .
C16 C17 H17 119.5 . .
C12 C17 H17 119.5 . .
C19 C18 C23 123.30(15) . .
C19 C18 N3 118.78(14) . .
C23 C18 N3 117.92(14) . .
C20 C19 C18 116.63(16) . .
C20 C19 C24 121.12(16) . .
C18 C19 C24 122.26(15) . .
C21 C20 C19 122.24(17) . .
C21 C20 H20 118.9 . .
C19 C20 H20 118.9 . .
C20 C21 C22 118.74(16) . .
C20 C21 C25 121.42(18) . .
C22 C21 C25 119.84(18) . .
C23 C22 C21 121.74(17) . .
C23 C22 H22 119.1 . .
C21 C22 H22 119.1 . .
C22 C23 C18 117.34(15) . .
C22 C23 C26 121.56(15) . .
C18 C23 C26 121.10(14) . .
C19 C24 H24A 109.5 . .
C19 C24 H24B 109.5 . .
H24A C24 H24B 109.5 . .
C19 C24 H24C 109.5 . .
H24A C24 H24C 109.5 . .
H24B C24 H24C 109.5 . .
C21 C25 H25A 109.5 . .
C21 C25 H25B 109.5 . .
H25A C25 H25B 109.5 . .
C21 C25 H25C 109.5 . .
H25A C25 H25C 109.5 . .
H25B C25 H25C 109.5 . .
C23 C26 H26A 109.5 . .
C23 C26 H26B 109.5 . .
H26A C26 H26B 109.5 . .
C23 C26 H26C 109.5 . .
H26A C26 H26C 109.5 . .
H26B C26 H26C 109.5 . .
C32 C27 C28 123.22(15) . .
C32 C27 N5 119.53(15) . .
C28 C27 N5 117.20(14) . .
C29 C28 C27 117.12(16) . .
C29 C28 C33 119.94(16) . .
C27 C28 C33 122.90(15) . .
C30 C29 C28 122.15(18) . .
C30 C29 H29 118.9 . .
C28 C29 H29 118.9 . .
C29 C30 C31 118.45(18) . .
C29 C30 C34 120.0(2) . .
C31 C30 C34 121.6(2) . .
C30 C31 C32 122.31(18) . .
C30 C31 H31 118.8 . .
C32 C31 H31 118.8 . .
C27 C32 C31 116.73(17) . .
C27 C32 C35 122.38(16) . .
C31 C32 C35 120.87(17) . .
C28 C33 H33A 109.5 . .
C28 C33 H33B 109.5 . .
H33A C33 H33B 109.5 . .
C28 C33 H33C 109.5 . .
H33A C33 H33C 109.5 . .
H33B C33 H33C 109.5 . .
C30 C34 H34A 109.5 . .
C30 C34 H34B 109.5 . .
H34A C34 H34B 109.5 . .
C30 C34 H34C 109.5 . .
H34A C34 H34C 109.5 . .
H34B C34 H34C 109.5 . .
C32 C35 H35A 109.5 . .
C32 C35 H35B 109.5 . .
H35A C35 H35B 109.5 . .
C32 C35 H35C 109.5 . .
H35A C35 H35C 109.5 . .
H35B C35 H35C 109.5 . .
C41 C36 C14 110.50(13) . .
C41 C36 C45 109.28(14) . .
C14 C36 C45 110.66(15) . .
C41 C36 C40 107.10(16) . .
C14 C36 C40 111.76(14) . .
C45 C36 C40 107.41(15) . .
C44 C37 C42 109.64(18) . .
C44 C37 C40 109.44(18) . .
C42 C37 C40 110.1(2) . .
C44 C37 H37 109.2 . .
C42 C37 H37 109.2 . .
C40 C37 H37 109.2 . .
C43 C38 C42 109.81(18) . .
C43 C38 C45 109.59(15) . .
C42 C38 C45 109.63(17) . .
C43 C38 H38 109.3 . .
C42 C38 H38 109.3 . .
C45 C38 H38 109.3 . .
C43 C39 C44 109.36(16) . .
C43 C39 C41 109.65(15) . .
C44 C39 C41 109.53(15) . .
C43 C39 H39 109.4 . .
C44 C39 H39 109.4 . .
C41 C39 H39 109.4 . .
C37 C40 C36 111.10(16) . .
C37 C40 H40A 109.4 . .
C36 C40 H40A 109.4 . .
C37 C40 H40B 109.4 . .
C36 C40 H40B 109.4 . .
H40A C40 H40B 108.0 . .
C36 C41 C39 110.76(14) . .
C36 C41 H41A 109.5 . .
C39 C41 H41A 109.5 . .
C36 C41 H41B 109.5 . .
C39 C41 H41B 109.5 . .
H41A C41 H41B 108.1 . .
C37 C42 C38 108.90(16) . .
C37 C42 H42A 109.9 . .
C38 C42 H42A 109.9 . .
C37 C42 H42B 109.9 . .
C38 C42 H42B 109.9 . .
H42A C42 H42B 108.3 . .
C38 C43 C39 109.34(16) . .
C38 C43 H43A 109.8 . .
C39 C43 H43A 109.8 . .
C38 C43 H43B 109.8 . .
C39 C43 H43B 109.8 . .
H43A C43 H43B 108.3 . .
C37 C44 C39 109.08(18) . .
C37 C44 H44A 109.9 . .
C39 C44 H44A 109.9 . .
C37 C44 H44B 109.9 . .
C39 C44 H44B 109.9 . .
H44A C44 H44B 108.3 . .
C38 C45 C36 110.57(16) . .
C38 C45 H45A 109.5 . .
C36 C45 H45A 109.5 . .
C38 C45 H45B 109.5 . .
C36 C45 H45B 109.5 . .
H45A C45 H45B 108.1 . .
C16 C46 H46A 109.5 . .
C16 C46 H46B 109.5 . .
H46A C46 H46B 109.5 . .
C16 C46 H46C 109.5 . .
H46A C46 H46C 109.5 . .
H46B C46 H46C 109.5 . .
O4 S1 O2 114.59(7) . .
O4 S1 O3 111.43(7) . .
O2 S1 O3 112.30(7) . .
O4 S1 C47 105.11(7) . .
O2 S1 C47 106.85(7) . .
O3 S1 C47 105.78(7) . .
C52 C47 C48 119.95(14) . .
C52 C47 S1 121.79(12) . .
C48 C47 S1 118.23(12) . .
C49 C48 C47 119.90(15) . .
C49 C48 H48 120.0 . .
C47 C48 H48 120.0 . .
C48 C49 C50 120.99(15) . .
C48 C49 H49 119.5 . .
C50 C49 H49 119.5 . .
C51 C50 C49 118.40(15) . .
C51 C50 C53 121.44(16) . .
C49 C50 C53 120.15(16) . .
C52 C51 C50 121.08(15) . .
C52 C51 H51 119.5 . .
C50 C51 H51 119.5 . .
C47 C52 C51 119.67(15) . .
C47 C52 H52 120.2 . .
C51 C52 H52 120.2 . .
C50 C53 H53A 109.5 . .
C50 C53 H53B 109.5 . .
H53A C53 H53B 109.5 . .
C50 C53 H53C 109.5 . .
H53A C53 H53C 109.5 . .
H53B C53 H53C 109.5 . .
O6 S2 O7 112.60(7) . .
O6 S2 O5 113.21(8) . .
O7 S2 O5 112.25(7) . .
O6 S2 C54 106.76(7) . .
O7 S2 C54 105.51(7) . .
O5 S2 C54 105.79(8) . .
C55 C54 C59 119.80(16) . .
C55 C54 S2 120.06(13) . .
C59 C54 S2 120.00(13) . .
C56 C55 C54 120.02(17) . .
C56 C55 H55A 120.0 . .
C54 C55 H55A 120.0 . .
C55 C56 C57 121.27(18) . .
C55 C56 H56A 119.4 . .
C57 C56 H56A 119.4 . .
C56 C57 C58 118.12(17) . .
C56 C57 C60 120.90(19) . .
C58 C57 C60 120.98(19) . .
C59 C58 C57 121.51(17) . .
C59 C58 H58A 119.2 . .
C57 C58 H58A 119.2 . .
C58 C59 C54 119.25(16) . .
C58 C59 H59A 120.4 . .
C54 C59 H59A 120.4 . .
C57 C60 H60A 109.5 . .
C57 C60 H60B 109.5 . .
H60A C60 H60B 109.5 . .
C57 C60 H60C 109.5 . .
H60A C60 H60C 109.5 . .
H60B C60 H60C 109.5 . .
C62 O8 O9 56.2(8) . 7_566
C62 O8 C63 119.1(10) . .
O9 O8 C63 143.1(15) 7_566 .
C62 O8 C61 74.4(9) . 7_566
O9 O8 C61 112.7(13) 7_566 7_566
C63 O8 C61 45.0(9) . 7_566
C62 O9 O8 58.6(8) . 7_566
C62 O9 C61 65.0(9) . 7_566
O8 O9 C61 111.1(13) 7_566 7_566
C63 C61 O8 65.1(11) 7_566 7_566
C63 C61 C62 112.1(13) 7_566 .
O8 C61 C62 47.2(7) 7_566 .
C63 C61 O9 132.2(17) 7_566 7_566
O8 C61 O9 81.1(11) 7_566 7_566
O9 C62 O9 179.991(13) . 7_566
O9 C62 O8 114.9(8) . .
O9 C62 O8 65.1(8) 7_566 .
O9 C62 O8 65.1(8) . 7_566
O9 C62 O8 114.9(8) 7_566 7_566
O8 C62 O8 179.992(8) . 7_566
O9 C62 C61 72.7(10) . 7_566
O9 C62 C61 107.3(10) 7_566 7_566
O8 C62 C61 58.5(7) . 7_566
O8 C62 C61 121.5(7) 7_566 7_566
O9 C62 C61 107.3(10) . .
O9 C62 C61 72.7(10) 7_566 .
O8 C62 C61 121.5(7) . .
O8 C62 C61 58.5(7) 7_566 .
C61 C62 C61 179.997(9) 7_566 .
C61 C63 O8 69.9(13) 7_566 .
C61 C63 C64 176(2) 7_566 .
O8 C63 C64 111.3(12) . .

loop_
_geom_bond_atom_site_label_1
_geom_bond_atom_site_label_2
_geom_bond_distance
_geom_bond_site_symmetry_2
O1 C13 1.3692(19) .
O1 H1 0.8400 .
N1 C6 1.470(2) .
N1 C1 1.4734(19) .
N1 C11 1.486(2) .
N2 C3 1.3287(19) .
N2 C4 1.378(2) .
N2 C2 1.4715(19) .
N3 C3 1.328(2) .
N3 C5 1.378(2) .
N3 C18 1.4466(19) .
N4 C8 1.328(2) .
N4 C9 1.381(2) .
N4 C7 1.4832(19) .
N5 C8 1.342(2) .
N5 C10 1.382(2) .
N5 C27 1.448(2) .
C1 C2 1.535(2) .
C1 H1A 0.9900 .
C1 H1B 0.9900 .
C2 H2A 0.9900 .
C2 H2B 0.9900 .
C3 H3 0.9500 .
C4 C5 1.348(2) .
C4 H4 0.9500 .
C5 H5 0.9500 .
C6 C7 1.512(2) .
C6 H6A 0.9900 .
C6 H6B 0.9900 .
C7 H7A 0.9900 .
C7 H7B 0.9900 .
C8 H8 0.9500 .
C9 C10 1.346(2) .
C9 H9 0.9500 .
C10 H10 0.9500 .
C11 C12 1.515(2) .
C11 H11A 0.9900 .
C11 H11B 0.9900 .
C12 C17 1.390(2) .
C12 C13 1.406(2) .
C13 C14 1.412(2) .
C14 C15 1.400(2) .
C14 C36 1.536(2) .
C15 C16 1.391(2) .
C15 H15 0.9500 .
C16 C17 1.389(2) .
C16 C46 1.507(2) .
C17 H17 0.9500 .
C18 C19 1.395(2) .
C18 C23 1.396(2) .
C19 C20 1.394(2) .
C19 C24 1.500(2) .
C20 C21 1.387(3) .
C20 H20 0.9500 .
C21 C22 1.391(3) .
C21 C25 1.511(2) .
C22 C23 1.387(2) .
C22 H22 0.9500 .
C23 C26 1.501(2) .
C24 H24A 0.9800 .
C24 H24B 0.9800 .
C24 H24C 0.9800 .
C25 H25A 0.9800 .
C25 H25B 0.9800 .
C25 H25C 0.9800 .
C26 H26A 0.9800 .
C26 H26B 0.9800 .
C26 H26C 0.9800 .
C27 C32 1.390(2) .
C27 C28 1.398(2) .
C28 C29 1.391(2) .
C28 C33 1.500(2) .
C29 C30 1.384(3) .
C29 H29 0.9500 .
C30 C31 1.388(3) .
C30 C34 1.519(3) .
C31 C32 1.398(3) .
C31 H31 0.9500 .
C32 C35 1.502(3) .
C33 H33A 0.9800 .
C33 H33B 0.9800 .
C33 H33C 0.9800 .
C34 H34A 0.9800 .
C34 H34B 0.9800 .
C34 H34C 0.9800 .
C35 H35A 0.9800 .
C35 H35B 0.9800 .
C35 H35C 0.9800 .
C36 C41 1.535(2) .
C36 C45 1.545(3) .
C36 C40 1.545(2) .
C37 C44 1.517(4) .
C37 C42 1.524(4) .
C37 C40 1.533(3) .
C37 H37 1.0000 .
C38 C43 1.525(3) .
C38 C42 1.526(3) .
C38 C45 1.537(2) .
C38 H38 1.0000 .
C39 C43 1.528(3) .
C39 C44 1.534(3) .
C39 C41 1.536(2) .
C39 H39 1.0000 .
C40 H40A 0.9900 .
C40 H40B 0.9900 .
C41 H41A 0.9900 .
C41 H41B 0.9900 .
C42 H42A 0.9900 .
C42 H42B 0.9900 .
C43 H43A 0.9900 .
C43 H43B 0.9900 .
C44 H44A 0.9900 .
C44 H44B 0.9900 .
C45 H45A 0.9900 .
C45 H45B 0.9900 .
C46 H46A 0.9800 .
C46 H46B 0.9800 .
C46 H46C 0.9800 .
S1 O4 1.4477(12) .
S1 O2 1.4534(12) .
S1 O3 1.4632(11) .
S1 C47 1.7721(15) .
C47 C52 1.383(2) .
C47 C48 1.391(2) .
C48 C49 1.377(2) .
C48 H48 0.9500 .
C49 C50 1.393(2) .
C49 H49 0.9500 .
C50 C51 1.389(2) .
C50 C53 1.504(2) .
C51 C52 1.387(2) .
C51 H51 0.9500 .
C52 H52 0.9500 .
C53 H53A 0.9800 .
C53 H53B 0.9800 .
C53 H53C 0.9800 .
S2 O6 1.4487(12) .
S2 O7 1.4518(12) .
S2 O5 1.4537(12) .
S2 C54 1.7756(16) .
C54 C55 1.385(3) .
C54 C59 1.390(2) .
C55 C56 1.377(3) .
C55 H55A 0.9500 .
C56 C57 1.385(3) .
C56 H56A 0.9500 .
C57 C58 1.389(3) .
C57 C60 1.508(3) .
C58 C59 1.383(2) .
C58 H58A 0.9500 .
C59 H59A 0.9500 .
C60 H60A 0.9800 .
C60 H60B 0.9800 .
C60 H60C 0.9800 .
O8 C62 1.205(11) .
O8 O9 1.281(16) 7_566
O8 C63 1.353(16) .
O8 C61 1.400(17) 7_566
O9 C62 1.173(14) .
O9 O8 1.281(16) 7_566
O9 C61 1.67(2) 7_566
C61 C63 1.05(2) 7_566
C61 O8 1.401(17) 7_566
C61 C62 1.582(15) .
C61 O9 1.67(2) 7_566
C62 O9 1.173(14) 7_566
C62 O8 1.205(11) 7_566
C62 C61 1.582(15) 7_566
C63 C61 1.05(2) 7_566
C63 C64 1.517(16) .

loop_
_geom_hbond_atom_site_label_D
_geom_hbond_atom_site_label_H
_geom_hbond_atom_site_label_A
_geom_hbond_distance_DH
_geom_hbond_distance_HA
_geom_hbond_distance_DA
_geom_hbond_angle_DHA
O1 H1 N1 0.84 1.96 2.7180(17) 149.5

loop_
_geom_torsion_atom_site_label_1
_geom_torsion_atom_site_label_2
_geom_torsion_atom_site_label_3
_geom_torsion_atom_site_label_4
_geom_torsion
_geom_torsion_site_symmetry_1
_geom_torsion_site_symmetry_4
C6 N1 C1 C2 -49.23(17) . .
C11 N1 C1 C2 77.69(16) . .
C3 N2 C2 C1 -62.53(19) . .
C4 N2 C2 C1 127.79(15) . .
N1 C1 C2 N2 178.25(12) . .
C5 N3 C3 N2 0.62(17) . .
C18 N3 C3 N2 -176.14(14) . .
C4 N2 C3 N3 -0.93(17) . .
C2 N2 C3 N3 -172.10(13) . .
C3 N2 C4 C5 0.89(17) . .
C2 N2 C4 C5 171.95(14) . .
N2 C4 C5 N3 -0.50(17) . .
C3 N3 C5 C4 -0.06(18) . .
C18 N3 C5 C4 176.67(14) . .
C1 N1 C6 C7 -68.91(16) . .
C11 N1 C6 C7 163.86(12) . .
C8 N4 C7 C6 130.92(15) . .
C9 N4 C7 C6 -52.68(19) . .
N1 C6 C7 N4 -72.83(16) . .
C9 N4 C8 N5 0.46(17) . .
C7 N4 C8 N5 177.27(13) . .
C10 N5 C8 N4 0.14(17) . .
C27 N5 C8 N4 -177.59(14) . .
C8 N4 C9 C10 -0.89(18) . .
C7 N4 C9 C10 -177.87(14) . .
N4 C9 C10 N5 0.96(18) . .
C8 N5 C10 C9 -0.70(18) . .
C27 N5 C10 C9 177.21(14) . .
C6 N1 C11 C12 -156.06(13) . .
C1 N1 C11 C12 76.05(16) . .
N1 C11 C12 C17 -134.44(15) . .
N1 C11 C12 C13 50.12(19) . .
C17 C12 C13 O1 175.26(14) . .
C11 C12 C13 O1 -9.3(2) . .
C17 C12 C13 C14 -5.4(2) . .
C11 C12 C13 C14 170.07(14) . .
O1 C13 C14 C15 -175.47(14) . .
C12 C13 C14 C15 5.2(2) . .
O1 C13 C14 C36 5.2(2) . .
C12 C13 C14 C36 -174.13(15) . .
C13 C14 C15 C16 -1.0(2) . .
C36 C14 C15 C16 178.34(16) . .
C14 C15 C16 C17 -3.0(3) . .
C14 C15 C16 C46 177.74(16) . .
C15 C16 C17 C12 2.9(2) . .
C46 C16 C17 C12 -177.86(15) . .
C13 C12 C17 C16 1.2(2) . .
C11 C12 C17 C16 -174.28(14) . .
C3 N3 C18 C19 -97.07(18) . .
C5 N3 C18 C19 86.72(19) . .
C3 N3 C18 C23 83.94(19) . .
C5 N3 C18 C23 -92.27(19) . .
C23 C18 C19 C20 -1.8(2) . .
N3 C18 C19 C20 179.30(14) . .
C23 C18 C19 C24 177.75(16) . .
N3 C18 C19 C24 -1.2(2) . .
C18 C19 C20 C21 1.0(3) . .
C24 C19 C20 C21 -178.54(17) . .
C19 C20 C21 C22 0.3(3) . .
C19 C20 C21 C25 -178.99(18) . .
C20 C21 C22 C23 -1.0(3) . .
C25 C21 C22 C23 178.36(17) . .
C21 C22 C23 C18 0.2(2) . .
C21 C22 C23 C26 -179.72(16) . .
C19 C18 C23 C22 1.2(2) . .
N3 C18 C23 C22 -179.88(14) . .
C19 C18 C23 C26 -178.86(15) . .
N3 C18 C23 C26 0.1(2) . .
C8 N5 C27 C32 -61.6(2) . .
C10 N5 C27 C32 120.97(17) . .
C8 N5 C27 C28 121.06(17) . .
C10 N5 C27 C28 -56.4(2) . .
C32 C27 C28 C29 -2.2(2) . .
N5 C27 C28 C29 175.01(14) . .
C32 C27 C28 C33 175.23(15) . .
N5 C27 C28 C33 -7.5(2) . .
C27 C28 C29 C30 1.1(3) . .
C33 C28 C29 C30 -176.49(17) . .
C28 C29 C30 C31 0.3(3) . .
C28 C29 C30 C34 179.3(2) . .
C29 C30 C31 C32 -0.7(3) . .
C34 C30 C31 C32 -179.6(2) . .
C28 C27 C32 C31 1.9(2) . .
N5 C27 C32 C31 -175.28(15) . .
C28 C27 C32 C35 -176.38(16) . .
N5 C27 C32 C35 6.4(2) . .
C30 C31 C32 C27 -0.4(3) . .
C30 C31 C32 C35 177.93(19) . .
C15 C14 C36 C41 112.10(17) . .
C13 C14 C36 C41 -68.6(2) . .
C15 C14 C36 C45 -126.72(17) . .
C13 C14 C36 C45 52.6(2) . .
C15 C14 C36 C40 -7.1(2) . .
C13 C14 C36 C40 172.22(17) . .
C44 C37 C40 C36 -60.8(3) . .
C42 C37 C40 C36 59.8(2) . .
C41 C36 C40 C37 59.2(2) . .
C14 C36 C40 C37 -179.64(18) . .
C45 C36 C40 C37 -58.1(2) . .
C14 C36 C41 C39 179.01(15) . .
C45 C36 C41 C39 57.02(19) . .
C40 C36 C41 C39 -59.04(19) . .
C43 C39 C41 C36 -59.28(19) . .
C44 C39 C41 C36 60.7(2) . .
C44 C37 C42 C38 60.9(2) . .
C40 C37 C42 C38 -59.6(2) . .
C43 C38 C42 C37 -60.2(2) . .
C45 C38 C42 C37 60.3(2) . .
C42 C38 C43 C39 59.79(19) . .
C45 C38 C43 C39 -60.7(2) . .
C44 C39 C43 C38 -59.5(2) . .
C41 C39 C43 C38 60.57(19) . .
C42 C37 C44 C39 -61.1(2) . .
C40 C37 C44 C39 59.9(2) . .
C43 C39 C44 C37 60.2(2) . .
C41 C39 C44 C37 -60.0(2) . .
C43 C38 C45 C36 59.3(2) . .
C42 C38 C45 C36 -61.2(2) . .
C41 C36 C45 C38 -57.06(19) . .
C14 C36 C45 C38 -178.96(14) . .
C40 C36 C45 C38 58.81(19) . .
O4 S1 C47 C52 -121.55(14) . .
O2 S1 C47 C52 0.60(15) . .
O3 S1 C47 C52 120.44(13) . .
O4 S1 C47 C48 56.35(14) . .
O2 S1 C47 C48 178.51(12) . .
O3 S1 C47 C48 -61.65(14) . .
C52 C47 C48 C49 -0.1(2) . .
S1 C47 C48 C49 -178.02(13) . .
C47 C48 C49 C50 0.4(3) . .
C48 C49 C50 C51 -0.4(3) . .
C48 C49 C50 C53 178.53(17) . .
C49 C50 C51 C52 0.1(3) . .
C53 C50 C51 C52 -178.84(17) . .
C48 C47 C52 C51 -0.2(2) . .
S1 C47 C52 C51 177.63(12) . .
C50 C51 C52 C47 0.2(3) . .
O6 S2 C54 C55 143.37(15) . .
O7 S2 C54 C55 -96.62(16) . .
O5 S2 C54 C55 22.51(17) . .
O6 S2 C54 C59 -40.96(15) . .
O7 S2 C54 C59 79.05(14) . .
O5 S2 C54 C59 -161.82(13) . .
C59 C54 C55 C56 -1.5(3) . .
S2 C54 C55 C56 174.15(16) . .
C54 C55 C56 C57 0.5(3) . .
C55 C56 C57 C58 1.2(3) . .
C55 C56 C57 C60 -179.2(2) . .
C56 C57 C58 C59 -1.9(3) . .
C60 C57 C58 C59 178.50(19) . .
C57 C58 C59 C54 0.9(3) . .
C55 C54 C59 C58 0.8(2) . .
S2 C54 C59 C58 -174.85(13) . .
O8 O9 C62 O8 179.993(9) 7_566 .
C61 O9 C62 O8 -41.6(10) 7_566 .
C61 O9 C62 O8 138.4(10) 7_566 7_566
O8 O9 C62 C61 -138.4(10) 7_566 7_566
O8 O9 C62 C61 41.6(10) 7_566 .
C61 O9 C62 C61 179.998(7) 7_566 .
O9 O8 C62 O9 180.003(10) 7_566 .
C63 O8 C62 O9 43.2(17) . .
C61 O8 C62 O9 48.0(14) 7_566 .
C63 O8 C62 O9 -136.8(17) . 7_566
C61 O8 C62 O9 -132.0(14) 7_566 7_566
O9 O8 C62 C61 132.0(14) 7_566 7_566
C63 O8 C62 C61 -4.8(13) . 7_566
O9 O8 C62 C61 -48.0(14) 7_566 .
C63 O8 C62 C61 175.2(13) . .
C61 O8 C62 C61 180.004(2) 7_566 .
C63 C61 C62 O9 -51(2) 7_566 .
O8 C61 C62 O9 -44.9(12) 7_566 .
O9 C61 C62 O9 180.004(10) 7_566 .
C63 C61 C62 O9 129(2) 7_566 7_566
O8 C61 C62 O9 135.1(12) 7_566 7_566
C63 C61 C62 O8 174.1(16) 7_566 .
O8 C61 C62 O8 180.001(3) 7_566 .
O9 C61 C62 O8 45.0(12) 7_566 .
C63 C61 C62 O8 -5.9(16) 7_566 7_566
O9 C61 C62 O8 -135.1(12) 7_566 7_566
C62 O8 C63 C61 6.6(18) . 7_566
O9 O8 C63 C61 -65(2) 7_566 7_566
C62 O8 C63 C64 -169.2(12) . .
O9 O8 C63 C64 119(2) 7_566 .
C61 O8 C63 C64 -176(2) 7_566 .
